data_4132065
loop_
_publ_author_name
'Smith, Patrick W.'
'Tilley, T. Don'

_publ_section_title
;
 Base-Free Iron Hydrosilylene Complexes via an \a-Hydride Migration that
 Induces Spin Pairing.
;
_journal_issue 11
_journal_name_full 'Journal of the American Chemical Society'
_journal_page_first 3880
_journal_page_last 3883
_journal_paper_doi 10.1021/jacs.8b01185
_journal_volume 140
_journal_year 2018
_chemical_formula_moiety 'C32 H57 Fe N2 P Si'
_chemical_formula_sum 'C32 H57 Fe N2 P Si'
_chemical_formula_weight 584.70
_space_group_crystal_system monoclinic
_space_group_IT_number 14
_space_group_name_Hall '-P 2ybc'
_space_group_name_H-M_alt 'P 1 21/c 1'
_atom_sites_solution_hydrogens mixed
_atom_sites_solution_primary direct
_audit_creation_date 2017-12-12
_audit_creation_method
;
Olex2 1.2
(compiled 2017.08.10 svn.r3458 for OlexSys, GUI svn.r5381)
;
_cell_angle_alpha 90
_cell_angle_beta 90.0230(10)
_cell_angle_gamma 90
_cell_formula_units_Z 8
_cell_length_a 15.6114(11)
_cell_length_b 26.303(2)
_cell_length_c 16.3706(12)
_cell_measurement_reflns_used 7076
_cell_measurement_temperature 100
_cell_measurement_theta_max 25.319
_cell_measurement_theta_min 2.377
_cell_volume 6722.2(9)
_computing_cell_refinement 'SAINT v8.34A (Bruker, 2013)'
_computing_data_reduction 'SAINT v8.34A (Bruker, 2013)'
_computing_molecular_graphics 'Olex2 (Dolomanov et al., 2009)'
_computing_publication_material 'Olex2 (Dolomanov et al., 2009)'
_computing_structure_refinement 'ShelXL (Sheldrick, 2015)'
_computing_structure_solution 'ShelXS (Sheldrick, 2008)'
_diffrn_ambient_temperature 100
_diffrn_measured_fraction_theta_full 0.983
_diffrn_measured_fraction_theta_max 0.980
_diffrn_measurement_device_type 'Bruker APEX-II CCD'
_diffrn_measurement_method '\f and \w scans'
_diffrn_radiation_type MoK\a
_diffrn_radiation_wavelength 0.71073
_diffrn_reflns_av_R_equivalents 0.0595
_diffrn_reflns_av_unetI/netI 0.0852
_diffrn_reflns_Laue_measured_fraction_full 0.983
_diffrn_reflns_Laue_measured_fraction_max 0.980
_diffrn_reflns_limit_h_max 17
_diffrn_reflns_limit_h_min -15
_diffrn_reflns_limit_k_max 31
_diffrn_reflns_limit_k_min -13
_diffrn_reflns_limit_l_max 19
_diffrn_reflns_limit_l_min -19
_diffrn_reflns_number 24471
_diffrn_reflns_point_group_measured_fraction_full 0.983
_diffrn_reflns_point_group_measured_fraction_max 0.980
_diffrn_reflns_theta_full 25.242
_diffrn_reflns_theta_max 25.374
_diffrn_reflns_theta_min 1.244
_diffrn_standards_number 0
_exptl_absorpt_coefficient_mu 0.554
_exptl_absorpt_correction_T_max 0.7452
_exptl_absorpt_correction_T_min 0.6512
_exptl_absorpt_correction_type multi-scan
_exptl_absorpt_process_details
'SADABS-2014/5 (Bruker,2014/5) was used for absorption correction. wR2(int) was 0.0467 before and 0.0386 after correction. The Ratio of minimum to maximum transmission is 0.8739. The \l/2 correction factor is 0.00150.'
_exptl_crystal_colour yellow
_exptl_crystal_colour_primary yellow
_exptl_crystal_density_diffrn 1.155
_exptl_crystal_description block
_exptl_crystal_F_000 2544
_refine_diff_density_max 1.050
_refine_diff_density_min -0.434
_refine_diff_density_rms 0.086
_refine_ls_extinction_method none
_refine_ls_goodness_of_fit_ref 1.024
_refine_ls_hydrogen_treatment mixed
_refine_ls_matrix_type full
_refine_ls_number_parameters 712
_refine_ls_number_reflns 11475
_refine_ls_number_restraints 0
_refine_ls_restrained_S_all 1.024
_refine_ls_R_factor_all 0.0860
_refine_ls_R_factor_gt 0.0592
_refine_ls_shift/su_max 0.001
_refine_ls_shift/su_mean 0.000
_refine_ls_structure_factor_coef Fsqd
_refine_ls_weighting_details 'w=1/[\s^2^(Fo^2^)+(0.0572P)^2^+4.8385P] where P=(Fo^2^+2Fc^2^)/3'
_refine_ls_weighting_scheme calc
_refine_ls_wR_factor_gt 0.1238
_refine_ls_wR_factor_ref 0.1419
_reflns_Friedel_coverage 0.000
_reflns_number_gt 8757
_reflns_number_total 11475
_reflns_threshold_expression 'I > 2\s(I)'
_cod_data_source_file ja8b01185_si_004.cif
_cod_data_source_block ps5_28
_cod_depositor_comments
;

2020-05-08
Z value and formula fixed to values more according to usual
chemical conventions.                 miguel
;
_cod_original_formula_sum 'C64 H114 Fe2 N4 P2 Si2'
_cod_original_formula_weight 1169.41
_cod_original_formula_moiety '2(C32 H57 Fe N2 P Si)'
_cod_original_formula_units_Z 4
_cod_original_cell_volume 6722.1(9)
_cod_database_code 4132065
_shelx_shelxl_version_number 2017/1
_shelx_space_group_comment
;
The symmetry employed for this shelxl refinement is uniquely defined
by the following loop, which should always be used as a source of
symmetry information in preference to the above space-group names.
They are only intended as comments.
;
_olex2_refinement_description
;
1. Twinned data refinement
 Scales: 0.5658(10)
 0.4342(10)
2. Fixed Uiso
 At 1.2 times of:
  All C(H) groups, All Si(H,H) groups
 At 1.5 times of:
  All C(H,H,H) groups
3.a Ternary CH refined with riding coordinates:
 C11(H11), C15(H15), C24(H24), C27(H27), C30(H30), C43(H43), C47(H47),
 C56(H56), C59(H59), C62(H62)
3.b Aromatic/amide H refined with riding coordinates:
 C20(H20), C22(H22), C52(H52), C54(H54)
3.c Idealised Me refined as rotating group:
 C6(H6A,H6B,H6C), C7(H7A,H7B,H7C), C8(H8A,H8B,H8C), C9(H9A,H9B,H9C), C10(H10A,
 H10B,H10C), C12(H12A,H12B,H12C), C13(H13A,H13B,H13C), C14(H14A,H14B,H14C),
 C16(H16A,H16B,H16C), C17(H17A,H17B,H17C), C25(H25A,H25B,H25C), C26(H26A,H26B,
 H26C), C28(H28A,H28B,H28C), C29(H29A,H29B,H29C), C31(H31A,H31B,H31C), C32(H32A,
 H32B,H32C), C38(H38A,H38B,H38C), C39(H39A,H39B,H39C), C40(H40A,H40B,H40C),
 C41(H41A,H41B,H41C), C42(H42A,H42B,H42C), C44(H44A,H44B,H44C), C45(H45A,H45B,
 H45C), C46(H46A,H46B,H46C), C48(H48A,H48B,H48C), C49(H49A,H49B,H49C), C57(H57A,
 H57B,H57C), C58(H58A,H58B,H58C), C60(H60A,H60B,H60C), C61(H61A,H61B,H61C),
 C63(H63A,H63B,H63C), C64(H64A,H64B,H64C)
;
_olex2_submission_special_instructions 'No special instructions were received'

loop_
_space_group_symop_operation_xyz
'x, y, z'
'-x, y+1/2, -z+1/2'
'-x, -y, -z'
'x, -y-1/2, z-1/2'

loop_
_atom_site_label
_atom_site_type_symbol
_atom_site_fract_x
_atom_site_fract_y
_atom_site_fract_z
_atom_site_U_iso_or_equiv
_atom_site_adp_type
_atom_site_occupancy
_atom_site_site_symmetry_order
_atom_site_calc_flag
_atom_site_refinement_flags_posn
Fe1 Fe -0.10396(5) 0.82948(3) 0.59138(4) 0.02427(18) Uani 1 1 d .
P1 P -0.08614(9) 0.74539(5) 0.57416(9) 0.0294(3) Uani 1 1 d .
Si1 Si -0.09734(10) 0.83579(5) 0.44927(8) 0.0247(3) Uani 1 1 d .
H1A H -0.038(3) 0.8021(17) 0.417(3) 0.030 Uiso 1 1 d R
H1B H -0.178(3) 0.8198(17) 0.424(3) 0.030 Uiso 1 1 d R
N1 N -0.2165(3) 0.82289(16) 0.5803(3) 0.0310(11) Uani 1 1 d .
N2 N -0.2888(3) 0.82123(19) 0.5753(3) 0.0480(14) Uani 1 1 d .
C1 C -0.0256(4) 0.8367(2) 0.6998(3) 0.0346(14) Uani 1 1 d .
C2 C -0.1087(4) 0.8560(2) 0.7145(3) 0.0345(13) Uani 1 1 d .
C3 C -0.1213(4) 0.8973(2) 0.6569(3) 0.0358(14) Uani 1 1 d .
C4 C -0.0477(4) 0.90249(19) 0.6086(3) 0.0312(13) Uani 1 1 d .
C5 C 0.0113(3) 0.86395(19) 0.6335(3) 0.0267(12) Uani 1 1 d .
C6 C 0.0188(4) 0.8008(2) 0.7556(4) 0.0524(19) Uani 1 1 d .
H6A H -0.023674 0.780180 0.784583 0.079 Uiso 1 1 calc GR
H6B H 0.053021 0.820009 0.795199 0.079 Uiso 1 1 calc GR
H6C H 0.056489 0.778541 0.723741 0.079 Uiso 1 1 calc GR
C7 C -0.1693(5) 0.8436(3) 0.7819(4) 0.058(2) Uani 1 1 d .
H7A H -0.228024 0.843531 0.760813 0.086 Uiso 1 1 calc GR
H7B H -0.164096 0.869113 0.825261 0.086 Uiso 1 1 calc GR
H7C H -0.155565 0.809935 0.804060 0.086 Uiso 1 1 calc GR
C8 C -0.1992(4) 0.9311(2) 0.6558(4) 0.0505(18) Uani 1 1 d .
H8A H -0.207369 0.944816 0.600717 0.076 Uiso 1 1 calc GR
H8B H -0.191149 0.959107 0.694478 0.076 Uiso 1 1 calc GR
H8C H -0.249733 0.911260 0.671536 0.076 Uiso 1 1 calc GR
C9 C -0.0272(4) 0.9468(2) 0.5544(3) 0.0411(15) Uani 1 1 d .
H9A H 0.015568 0.936484 0.513809 0.062 Uiso 1 1 calc GR
H9B H -0.004263 0.974689 0.587495 0.062 Uiso 1 1 calc GR
H9C H -0.079349 0.958052 0.526518 0.062 Uiso 1 1 calc GR
C10 C 0.1041(4) 0.8624(2) 0.6089(4) 0.0480(16) Uani 1 1 d .
H10A H 0.134046 0.836508 0.641101 0.072 Uiso 1 1 calc GR
H10B H 0.130321 0.895733 0.618982 0.072 Uiso 1 1 calc GR
H10C H 0.108524 0.854126 0.550743 0.072 Uiso 1 1 calc GR
C11 C 0.0189(5) 0.7223(3) 0.5333(6) 0.081(3) Uani 1 1 d .
H11 H 0.035155 0.748932 0.492631 0.097 Uiso 1 1 calc R
C12 C 0.0115(5) 0.6726(3) 0.4802(6) 0.102(4) Uani 1 1 d .
H12A H -0.041642 0.673599 0.448443 0.154 Uiso 1 1 calc GR
H12B H 0.011083 0.642826 0.516166 0.154 Uiso 1 1 calc GR
H12C H 0.060580 0.670527 0.443059 0.154 Uiso 1 1 calc GR
C13 C 0.0892(5) 0.7202(3) 0.5851(6) 0.093(3) Uani 1 1 d .
H13A H 0.092773 0.751718 0.616701 0.139 Uiso 1 1 calc GR
H13B H 0.141524 0.716008 0.552664 0.139 Uiso 1 1 calc GR
H13C H 0.083029 0.691253 0.622375 0.139 Uiso 1 1 calc GR
C14 C -0.1640(4) 0.7179(2) 0.5029(3) 0.0390(15) Uani 1 1 d .
H14A H -0.221942 0.728527 0.518545 0.058 Uiso 1 1 calc GR
H14B H -0.160141 0.680766 0.504628 0.058 Uiso 1 1 calc GR
H14C H -0.151695 0.729840 0.447408 0.058 Uiso 1 1 calc GR
C15 C -0.1071(5) 0.7070(2) 0.6670(3) 0.0455(16) Uani 1 1 d .
H15 H -0.064977 0.718211 0.709406 0.055 Uiso 1 1 calc R
C16 C -0.0981(5) 0.6488(2) 0.6593(4) 0.064(2) Uani 1 1 d .
H16A H -0.129450 0.637064 0.610924 0.096 Uiso 1 1 calc GR
H16B H -0.121816 0.632462 0.708131 0.096 Uiso 1 1 calc GR
H16C H -0.037467 0.639819 0.653883 0.096 Uiso 1 1 calc GR
C17 C -0.1955(6) 0.7182(2) 0.7003(4) 0.073(3) Uani 1 1 d .
H17A H -0.203777 0.755057 0.703565 0.109 Uiso 1 1 calc GR
H17B H -0.201115 0.703324 0.754958 0.109 Uiso 1 1 calc GR
H17C H -0.238768 0.703431 0.664021 0.109 Uiso 1 1 calc GR
C18 C -0.0797(3) 0.89632(18) 0.3855(3) 0.0233(12) Uani 1 1 d .
C19 C -0.1496(3) 0.92841(19) 0.3680(3) 0.0269(12) Uani 1 1 d .
C20 C -0.1409(3) 0.96634(19) 0.3076(3) 0.0284(12) Uani 1 1 d .
H20 H -0.189229 0.986763 0.294683 0.034 Uiso 1 1 calc R
C21 C -0.0653(4) 0.97499(18) 0.2665(3) 0.0295(13) Uani 1 1 d .
C22 C 0.0053(4) 0.94528(19) 0.2887(3) 0.0278(12) Uani 1 1 d .
H22 H 0.058741 0.951154 0.262649 0.033 Uiso 1 1 calc R
C23 C -0.0003(3) 0.90706(18) 0.3483(3) 0.0253(12) Uani 1 1 d .
C24 C -0.2350(3) 0.92275(19) 0.4099(3) 0.0304(13) Uani 1 1 d .
H24 H -0.226054 0.900361 0.458582 0.036 Uiso 1 1 calc R
C25 C -0.3009(3) 0.8968(2) 0.3551(4) 0.0417(15) Uani 1 1 d .
H25A H -0.310821 0.917696 0.306436 0.063 Uiso 1 1 calc GR
H25B H -0.354789 0.892690 0.385058 0.063 Uiso 1 1 calc GR
H25C H -0.279424 0.863331 0.338546 0.063 Uiso 1 1 calc GR
C26 C -0.2716(4) 0.9737(2) 0.4412(4) 0.0431(15) Uani 1 1 d .
H26A H -0.227763 0.991471 0.473176 0.065 Uiso 1 1 calc GR
H26B H -0.321649 0.967095 0.475683 0.065 Uiso 1 1 calc GR
H26C H -0.288505 0.994780 0.394586 0.065 Uiso 1 1 calc GR
C27 C -0.0644(4) 1.0140(2) 0.1972(3) 0.0373(15) Uani 1 1 d .
H27 H -0.103947 1.042174 0.213384 0.045 Uiso 1 1 calc R
C28 C -0.1002(4) 0.9908(2) 0.1186(3) 0.0488(16) Uani 1 1 d .
H28A H -0.061234 0.964257 0.099072 0.073 Uiso 1 1 calc GR
H28B H -0.105578 1.017353 0.076912 0.073 Uiso 1 1 calc GR
H28C H -0.156579 0.976001 0.129585 0.073 Uiso 1 1 calc GR
C29 C 0.0214(4) 1.0376(2) 0.1809(4) 0.0488(17) Uani 1 1 d .
H29A H 0.045740 1.050220 0.232186 0.073 Uiso 1 1 calc GR
H29B H 0.014735 1.065905 0.142469 0.073 Uiso 1 1 calc GR
H29C H 0.059812 1.012040 0.157270 0.073 Uiso 1 1 calc GR
C30 C 0.0795(3) 0.87756(19) 0.3692(3) 0.0284(12) Uani 1 1 d .
H30 H 0.067351 0.858599 0.420818 0.034 Uiso 1 1 calc R
C31 C 0.1005(4) 0.8379(2) 0.3038(3) 0.0379(14) Uani 1 1 d .
H31A H 0.050644 0.815891 0.295204 0.057 Uiso 1 1 calc GR
H31B H 0.149267 0.817340 0.321804 0.057 Uiso 1 1 calc GR
H31C H 0.114922 0.855146 0.252553 0.057 Uiso 1 1 calc GR
C32 C 0.1581(4) 0.9113(2) 0.3854(4) 0.0390(14) Uani 1 1 d .
H32A H 0.177156 0.926771 0.334104 0.059 Uiso 1 1 calc GR
H32B H 0.204465 0.890507 0.408163 0.059 Uiso 1 1 calc GR
H32C H 0.142877 0.938079 0.424411 0.059 Uiso 1 1 calc GR
Fe2 Fe 0.38518(5) 0.64437(2) 0.36109(4) 0.02341(17) Uani 1 1 d .
P2 P 0.38426(9) 0.72924(5) 0.36900(8) 0.0264(3) Uani 1 1 d .
Si2 Si 0.37337(10) 0.64754(6) 0.50371(9) 0.0288(4) Uani 1 1 d .
H2A H 0.404(3) 0.6895(18) 0.532(3) 0.035 Uiso 1 1 d R
H2B H 0.287(3) 0.6547(18) 0.518(3) 0.035 Uiso 1 1 d R
N3 N 0.2720(3) 0.64157(16) 0.3566(3) 0.0320(11) Uani 1 1 d .
N4 N 0.2001(3) 0.6366(2) 0.3510(3) 0.0470(14) Uani 1 1 d .
C33 C 0.4714(3) 0.63623(19) 0.2596(3) 0.0276(12) Uani 1 1 d .
C34 C 0.3988(4) 0.60568(18) 0.2479(3) 0.0272(12) Uani 1 1 d .
C35 C 0.3930(3) 0.56989(17) 0.3135(3) 0.0260(11) Uani 1 1 d .
C36 C 0.4643(3) 0.57872(18) 0.3663(3) 0.0249(11) Uani 1 1 d .
C37 C 0.5122(3) 0.62030(19) 0.3344(3) 0.0258(12) Uani 1 1 d .
C38 C 0.5105(4) 0.6708(2) 0.1977(3) 0.0369(14) Uani 1 1 d .
H38A H 0.465155 0.688882 0.168266 0.055 Uiso 1 1 calc GR
H38B H 0.544402 0.650730 0.158930 0.055 Uiso 1 1 calc GR
H38C H 0.547777 0.695411 0.225206 0.055 Uiso 1 1 calc GR
C39 C 0.3425(4) 0.6048(2) 0.1732(4) 0.0413(15) Uani 1 1 d .
H39A H 0.282853 0.599377 0.189710 0.062 Uiso 1 1 calc GR
H39B H 0.360630 0.577162 0.137003 0.062 Uiso 1 1 calc GR
H39C H 0.347311 0.637317 0.144325 0.062 Uiso 1 1 calc GR
C40 C 0.3276(4) 0.5292(2) 0.3229(4) 0.0354(13) Uani 1 1 d .
H40A H 0.324458 0.518815 0.380297 0.053 Uiso 1 1 calc GR
H40B H 0.343557 0.499876 0.289207 0.053 Uiso 1 1 calc GR
H40C H 0.271601 0.542035 0.305285 0.053 Uiso 1 1 calc GR
C41 C 0.4901(3) 0.54353(18) 0.4332(3) 0.0265(12) Uani 1 1 d .
H41A H 0.522699 0.562351 0.474505 0.040 Uiso 1 1 calc GR
H41B H 0.525786 0.516231 0.410814 0.040 Uiso 1 1 calc GR
H41C H 0.438814 0.528842 0.458394 0.040 Uiso 1 1 calc GR
C42 C 0.5993(3) 0.6360(2) 0.3629(3) 0.0315(12) Uani 1 1 d .
H42A H 0.603893 0.673101 0.361347 0.047 Uiso 1 1 calc GR
H42B H 0.642794 0.621037 0.326973 0.047 Uiso 1 1 calc GR
H42C H 0.608300 0.623986 0.418893 0.047 Uiso 1 1 calc GR
C43 C 0.4799(3) 0.7585(2) 0.4211(3) 0.0345(13) Uani 1 1 d .
H43 H 0.506265 0.730716 0.454326 0.041 Uiso 1 1 calc R
C44 C 0.5499(4) 0.7763(2) 0.3625(4) 0.0444(15) Uani 1 1 d .
H44A H 0.561048 0.749662 0.322017 0.067 Uiso 1 1 calc GR
H44B H 0.602416 0.783380 0.393203 0.067 Uiso 1 1 calc GR
H44C H 0.531010 0.807311 0.334514 0.067 Uiso 1 1 calc GR
C45 C 0.4580(5) 0.8008(2) 0.4816(4) 0.0535(18) Uani 1 1 d .
H45A H 0.433014 0.829633 0.452195 0.080 Uiso 1 1 calc GR
H45B H 0.510223 0.811798 0.509792 0.080 Uiso 1 1 calc GR
H45C H 0.416716 0.788014 0.521783 0.080 Uiso 1 1 calc GR
C46 C 0.2911(4) 0.7541(2) 0.4249(4) 0.0414(15) Uani 1 1 d .
H46A H 0.238382 0.740664 0.400652 0.062 Uiso 1 1 calc GR
H46B H 0.290676 0.791342 0.421638 0.062 Uiso 1 1 calc GR
H46C H 0.294576 0.743681 0.482290 0.062 Uiso 1 1 calc GR
C47 C 0.3716(4) 0.76422(19) 0.2714(3) 0.0325(14) Uani 1 1 d .
H47 H 0.425422 0.758766 0.239551 0.039 Uiso 1 1 calc R
C48 C 0.3595(4) 0.8221(2) 0.2795(4) 0.0392(15) Uani 1 1 d .
H48A H 0.304024 0.829183 0.304965 0.059 Uiso 1 1 calc GR
H48B H 0.361388 0.837681 0.225128 0.059 Uiso 1 1 calc GR
H48C H 0.405476 0.836181 0.313366 0.059 Uiso 1 1 calc GR
C49 C 0.2985(4) 0.7420(2) 0.2207(4) 0.0422(15) Uani 1 1 d .
H49A H 0.304812 0.705021 0.217488 0.063 Uiso 1 1 calc GR
H49B H 0.300176 0.756476 0.165504 0.063 Uiso 1 1 calc GR
H49C H 0.243618 0.750384 0.246424 0.063 Uiso 1 1 calc GR
C50 C 0.4094(3) 0.60072(17) 0.5872(3) 0.0257(12) Uani 1 1 d .
C51 C 0.3518(3) 0.56508(19) 0.6202(3) 0.0265(12) Uani 1 1 d .
C52 C 0.3711(3) 0.54013(19) 0.6941(3) 0.0265(12) Uani 1 1 d .
H52 H 0.330734 0.516977 0.716484 0.032 Uiso 1 1 calc R
C53 C 0.4475(3) 0.54856(19) 0.7350(3) 0.0261(12) Uani 1 1 d .
C54 C 0.5059(3) 0.58111(19) 0.6988(3) 0.0274(12) Uani 1 1 d .
H54 H 0.559870 0.585940 0.724523 0.033 Uiso 1 1 calc R
C55 C 0.4894(3) 0.60697(18) 0.6267(3) 0.0262(12) Uani 1 1 d .
C56 C 0.2676(3) 0.5512(2) 0.5775(3) 0.0319(13) Uani 1 1 d .
H56 H 0.269782 0.565917 0.521236 0.038 Uiso 1 1 calc R
C57 C 0.1913(4) 0.5762(2) 0.6221(4) 0.0403(15) Uani 1 1 d .
H57A H 0.187563 0.562736 0.677852 0.060 Uiso 1 1 calc GR
H57B H 0.138210 0.568612 0.592673 0.060 Uiso 1 1 calc GR
H57C H 0.199843 0.613088 0.624245 0.060 Uiso 1 1 calc GR
C58 C 0.2560(3) 0.4939(2) 0.5687(4) 0.0368(14) Uani 1 1 d .
H58A H 0.305335 0.479532 0.539804 0.055 Uiso 1 1 calc GR
H58B H 0.203606 0.486916 0.537659 0.055 Uiso 1 1 calc GR
H58C H 0.251559 0.478406 0.622990 0.055 Uiso 1 1 calc GR
C59 C 0.4702(3) 0.52264(19) 0.8157(3) 0.0301(13) Uani 1 1 d .
H59 H 0.532930 0.514916 0.814470 0.036 Uiso 1 1 calc R
C60 C 0.4544(4) 0.5591(2) 0.8871(3) 0.0432(16) Uani 1 1 d .
H60A H 0.488306 0.590047 0.879304 0.065 Uiso 1 1 calc GR
H60B H 0.471340 0.542611 0.938338 0.065 Uiso 1 1 calc GR
H60C H 0.393448 0.567856 0.889383 0.065 Uiso 1 1 calc GR
C61 C 0.4235(4) 0.4731(2) 0.8307(4) 0.0390(15) Uani 1 1 d .
H61A H 0.363188 0.480151 0.842866 0.058 Uiso 1 1 calc GR
H61B H 0.449698 0.455446 0.877175 0.058 Uiso 1 1 calc GR
H61C H 0.427359 0.451640 0.781956 0.058 Uiso 1 1 calc GR
C62 C 0.5581(3) 0.64150(18) 0.5898(3) 0.0285(12) Uani 1 1 d .
H62 H 0.540745 0.649155 0.532350 0.034 Uiso 1 1 calc R
C63 C 0.5649(4) 0.6925(2) 0.6355(4) 0.0402(14) Uani 1 1 d .
H63A H 0.508445 0.708773 0.637069 0.060 Uiso 1 1 calc GR
H63B H 0.605502 0.714678 0.607111 0.060 Uiso 1 1 calc GR
H63C H 0.584897 0.686386 0.691387 0.060 Uiso 1 1 calc GR
C64 C 0.6463(3) 0.6156(2) 0.5867(3) 0.0348(13) Uani 1 1 d .
H64A H 0.685926 0.636629 0.554834 0.052 Uiso 1 1 calc GR
H64B H 0.640732 0.582148 0.560851 0.052 Uiso 1 1 calc GR
H64C H 0.668478 0.611507 0.642293 0.052 Uiso 1 1 calc GR

loop_
_atom_site_aniso_label
_atom_site_aniso_U_11
_atom_site_aniso_U_22
_atom_site_aniso_U_33
_atom_site_aniso_U_23
_atom_site_aniso_U_13
_atom_site_aniso_U_12
Fe1 0.0244(4) 0.0248(4) 0.0237(4) 0.0039(3) -0.0014(4) 0.0003(3)
P1 0.0343(9) 0.0260(7) 0.0279(8) 0.0046(6) -0.0044(7) 0.0031(6)
Si1 0.0321(9) 0.0226(7) 0.0195(7) 0.0031(5) -0.0027(7) 0.0006(6)
N1 0.031(3) 0.034(3) 0.028(3) 0.002(2) -0.003(2) 0.002(2)
N2 0.030(3) 0.058(3) 0.056(4) -0.003(3) -0.004(3) 0.003(2)
C1 0.044(4) 0.032(3) 0.027(3) 0.004(2) -0.012(3) -0.005(3)
C2 0.042(4) 0.044(3) 0.018(3) -0.002(2) 0.000(3) -0.008(3)
C3 0.038(4) 0.036(3) 0.033(3) -0.004(2) 0.001(3) 0.006(3)
C4 0.040(3) 0.025(3) 0.029(3) -0.002(2) -0.004(3) -0.009(2)
C5 0.028(3) 0.034(3) 0.019(3) 0.000(2) -0.004(2) 0.000(2)
C6 0.060(5) 0.037(4) 0.060(4) 0.014(3) -0.036(4) -0.009(3)
C7 0.077(5) 0.068(5) 0.028(4) -0.013(3) 0.019(4) -0.020(4)
C8 0.046(4) 0.047(4) 0.058(5) -0.021(3) 0.004(3) 0.010(3)
C9 0.068(4) 0.027(3) 0.029(3) 0.002(2) -0.007(3) -0.011(3)
C10 0.028(3) 0.070(4) 0.045(4) 0.001(3) -0.007(3) -0.007(3)
C11 0.066(5) 0.061(5) 0.115(8) -0.028(5) -0.017(5) 0.045(4)
C12 0.067(6) 0.108(7) 0.133(9) -0.062(7) -0.008(6) 0.042(5)
C13 0.066(6) 0.100(7) 0.113(8) -0.025(6) 0.006(6) 0.021(5)
C14 0.057(4) 0.024(3) 0.036(4) 0.003(2) -0.004(3) -0.009(3)
C15 0.075(5) 0.033(3) 0.029(3) 0.009(2) -0.012(4) -0.022(3)
C16 0.090(6) 0.041(4) 0.060(5) 0.012(3) -0.022(4) -0.021(4)
C17 0.136(8) 0.039(4) 0.043(4) 0.008(3) 0.029(5) -0.021(4)
C18 0.031(3) 0.021(3) 0.018(3) -0.0007(19) -0.004(2) -0.001(2)
C19 0.028(3) 0.029(3) 0.024(3) 0.000(2) -0.009(3) -0.003(2)
C20 0.036(3) 0.025(3) 0.024(3) 0.002(2) -0.006(2) 0.005(2)
C21 0.044(4) 0.018(3) 0.026(3) 0.003(2) -0.012(3) -0.002(2)
C22 0.032(3) 0.025(3) 0.027(3) -0.005(2) -0.001(2) -0.003(2)
C23 0.026(3) 0.027(3) 0.023(3) -0.005(2) 0.000(2) -0.001(2)
C24 0.027(3) 0.033(3) 0.031(3) 0.009(2) -0.003(3) 0.011(2)
C25 0.032(3) 0.051(4) 0.042(4) 0.004(3) -0.011(3) -0.003(3)
C26 0.036(4) 0.050(4) 0.043(4) 0.006(3) 0.002(3) 0.011(3)
C27 0.053(4) 0.033(3) 0.026(3) 0.007(2) -0.007(3) -0.004(3)
C28 0.060(4) 0.051(4) 0.036(3) 0.016(3) -0.011(3) -0.015(3)
C29 0.064(5) 0.042(4) 0.040(4) 0.008(3) -0.008(3) -0.017(3)
C30 0.032(3) 0.032(3) 0.021(3) 0.000(2) 0.002(2) -0.003(2)
C31 0.041(4) 0.039(3) 0.034(3) -0.007(2) 0.001(3) 0.005(3)
C32 0.036(3) 0.042(3) 0.039(4) -0.002(3) -0.003(3) 0.001(3)
Fe2 0.0247(4) 0.0244(4) 0.0211(4) 0.0026(3) 0.0008(4) 0.0023(3)
P2 0.0320(8) 0.0252(7) 0.0221(7) 0.0031(5) 0.0024(7) 0.0031(6)
Si2 0.0373(10) 0.0282(8) 0.0210(8) 0.0043(6) 0.0059(7) 0.0078(7)
N3 0.034(3) 0.029(2) 0.033(3) 0.002(2) 0.000(2) 0.008(2)
N4 0.031(3) 0.051(3) 0.060(4) 0.000(3) -0.003(3) 0.000(2)
C33 0.032(3) 0.031(3) 0.020(3) 0.000(2) 0.005(2) 0.007(2)
C34 0.028(3) 0.029(3) 0.025(3) 0.003(2) 0.005(2) 0.001(3)
C35 0.031(3) 0.020(2) 0.026(3) -0.004(2) -0.003(3) 0.009(2)
C36 0.023(3) 0.029(3) 0.022(3) 0.000(2) 0.003(2) 0.005(2)
C37 0.027(3) 0.029(3) 0.022(3) -0.001(2) 0.004(2) 0.008(2)
C38 0.047(4) 0.036(3) 0.028(3) 0.006(2) 0.013(3) 0.005(3)
C39 0.052(4) 0.037(3) 0.035(3) 0.004(3) -0.011(3) 0.006(3)
C40 0.038(3) 0.034(3) 0.034(3) -0.001(3) -0.001(3) -0.005(3)
C41 0.030(3) 0.024(3) 0.025(3) -0.003(2) 0.000(2) 0.013(2)
C42 0.031(3) 0.041(3) 0.022(3) -0.001(2) 0.001(3) -0.004(3)
C43 0.047(4) 0.030(3) 0.026(3) 0.000(2) -0.004(3) -0.001(3)
C44 0.052(4) 0.042(3) 0.039(4) -0.002(3) -0.011(3) -0.009(3)
C45 0.088(5) 0.037(4) 0.035(4) -0.010(3) -0.004(4) -0.014(3)
C46 0.055(4) 0.030(3) 0.039(4) 0.004(3) 0.004(3) 0.015(3)
C47 0.050(4) 0.023(3) 0.025(3) 0.006(2) 0.008(3) 0.011(2)
C48 0.046(4) 0.039(3) 0.033(3) 0.009(3) 0.003(3) 0.006(3)
C49 0.048(4) 0.040(3) 0.039(4) 0.006(3) -0.008(3) 0.010(3)
C50 0.035(3) 0.021(2) 0.021(3) -0.003(2) 0.003(2) 0.014(2)
C51 0.026(3) 0.030(3) 0.024(3) -0.003(2) 0.009(2) 0.004(2)
C52 0.033(3) 0.028(3) 0.019(3) -0.002(2) 0.006(2) 0.003(2)
C53 0.032(3) 0.025(3) 0.021(3) 0.003(2) 0.000(2) 0.004(2)
C54 0.027(3) 0.034(3) 0.021(3) -0.007(2) -0.001(2) 0.003(2)
C55 0.031(3) 0.024(3) 0.024(3) 0.002(2) 0.006(2) 0.005(2)
C56 0.031(3) 0.041(3) 0.024(3) 0.006(2) 0.004(3) 0.005(2)
C57 0.037(4) 0.045(4) 0.039(4) 0.007(3) 0.011(3) 0.007(3)
C58 0.038(3) 0.041(3) 0.032(3) -0.004(3) -0.006(3) -0.005(3)
C59 0.030(3) 0.035(3) 0.025(3) 0.000(2) -0.003(2) -0.003(2)
C60 0.064(4) 0.041(4) 0.026(3) 0.005(3) -0.004(3) -0.002(3)
C61 0.054(4) 0.030(3) 0.033(3) 0.008(2) -0.005(3) -0.005(3)
C62 0.035(3) 0.027(3) 0.024(3) -0.001(2) 0.005(2) -0.001(2)
C63 0.049(4) 0.033(3) 0.038(3) -0.005(3) 0.014(3) -0.008(3)
C64 0.038(3) 0.040(3) 0.027(3) -0.003(3) 0.004(3) -0.009(3)

loop_
_atom_type_symbol
_atom_type_description
_atom_type_scat_dispersion_real
_atom_type_scat_dispersion_imag
_atom_type_scat_source
C C 0.0033 0.0016 'International Tables Vol C Tables 4.2.6.8 and 6.1.1.4'
H H 0.0000 0.0000 'International Tables Vol C Tables 4.2.6.8 and 6.1.1.4'
Fe Fe 0.3463 0.8444 'International Tables Vol C Tables 4.2.6.8 and 6.1.1.4'
N N 0.0061 0.0033 'International Tables Vol C Tables 4.2.6.8 and 6.1.1.4'
P P 0.1023 0.0942 'International Tables Vol C Tables 4.2.6.8 and 6.1.1.4'
Si Si 0.0817 0.0704 'International Tables Vol C Tables 4.2.6.8 and 6.1.1.4'

loop_
_geom_angle_atom_site_label_1
_geom_angle_atom_site_label_2
_geom_angle_atom_site_label_3
_geom_angle
P1 Fe1 Si1 86.53(5)
N1 Fe1 P1 90.78(14)
N1 Fe1 Si1 87.09(16)
N1 Fe1 C1 130.7(2)
N1 Fe1 C2 95.4(2)
N1 Fe1 C3 90.4(2)
N1 Fe1 C4 120.6(2)
N1 Fe1 C5 155.7(2)
C1 Fe1 P1 96.85(15)
C1 Fe1 Si1 141.82(17)
C2 Fe1 P1 116.41(16)
C2 Fe1 Si1 156.83(15)
C2 Fe1 C1 38.4(2)
C3 Fe1 P1 156.44(16)
C3 Fe1 Si1 117.03(16)
C3 Fe1 C1 65.1(2)
C3 Fe1 C2 40.1(2)
C3 Fe1 C4 38.7(2)
C3 Fe1 C5 65.3(2)
C4 Fe1 P1 148.53(16)
C4 Fe1 Si1 92.84(15)
C4 Fe1 C1 65.1(2)
C4 Fe1 C2 66.1(2)
C5 Fe1 P1 110.80(14)
C5 Fe1 Si1 104.76(15)
C5 Fe1 C1 38.7(2)
C5 Fe1 C2 65.4(2)
C5 Fe1 C4 39.20(19)
C11 P1 Fe1 118.2(3)
C14 P1 Fe1 112.67(19)
C14 P1 C11 103.0(3)
C14 P1 C15 101.0(3)
C15 P1 Fe1 114.3(2)
C15 P1 C11 105.7(4)
C18 Si1 Fe1 127.32(15)
N2 N1 Fe1 176.2(5)
C2 C1 Fe1 69.7(3)
C2 C1 C5 108.7(5)
C2 C1 C6 123.6(6)
C5 C1 Fe1 69.3(3)
C5 C1 C6 126.9(6)
C6 C1 Fe1 135.4(4)
C1 C2 Fe1 71.9(3)
C1 C2 C3 106.4(5)
C1 C2 C7 129.0(6)
C3 C2 Fe1 68.6(3)
C3 C2 C7 124.0(6)
C7 C2 Fe1 130.5(4)
C2 C3 Fe1 71.3(3)
C2 C3 C8 123.9(5)
C4 C3 Fe1 71.9(3)
C4 C3 C2 109.2(5)
C4 C3 C8 126.7(5)
C8 C3 Fe1 126.9(4)
C3 C4 Fe1 69.4(3)
C3 C4 C5 107.4(5)
C3 C4 C9 125.8(5)
C5 C4 Fe1 70.4(3)
C5 C4 C9 125.6(5)
C9 C4 Fe1 135.2(4)
C1 C5 Fe1 72.0(3)
C1 C5 C4 108.3(5)
C1 C5 C10 125.5(5)
C4 C5 Fe1 70.4(3)
C4 C5 C10 124.3(5)
C10 C5 Fe1 135.7(4)
C12 C11 P1 113.8(6)
C13 C11 P1 119.2(7)
C13 C11 C12 111.2(6)
C16 C15 P1 117.2(4)
C17 C15 P1 110.5(4)
C17 C15 C16 107.8(5)
C19 C18 Si1 119.7(4)
C19 C18 C23 118.2(4)
C23 C18 Si1 121.7(4)
C18 C19 C20 119.5(5)
C18 C19 C24 122.2(4)
C20 C19 C24 118.3(5)
C21 C20 C19 122.8(5)
C20 C21 C22 117.1(5)
C20 C21 C27 118.7(5)
C22 C21 C27 124.0(5)
C21 C22 C23 122.1(5)
C18 C23 C30 121.7(4)
C22 C23 C18 119.9(5)
C22 C23 C30 118.3(5)
C19 C24 C25 111.8(5)
C19 C24 C26 113.1(4)
C25 C24 C26 109.5(4)
C28 C27 C21 110.6(4)
C29 C27 C21 114.7(5)
C29 C27 C28 110.0(5)
C23 C30 C31 111.7(4)
C23 C30 C32 113.7(4)
C31 C30 C32 110.1(5)
P2 Fe2 Si2 84.62(6)
N3 Fe2 P2 92.15(14)
N3 Fe2 Si2 87.92(16)
N3 Fe2 C33 126.1(2)
N3 Fe2 C34 92.6(2)
N3 Fe2 C35 90.2(2)
N3 Fe2 C36 123.25(19)
N3 Fe2 C37 155.5(2)
C33 Fe2 P2 98.52(14)
C33 Fe2 Si2 145.41(15)
C34 Fe2 P2 121.95(14)
C34 Fe2 Si2 153.36(14)
C34 Fe2 C33 38.3(2)
C34 Fe2 C37 65.5(2)
C35 Fe2 P2 161.42(14)
C35 Fe2 Si2 113.89(14)
C35 Fe2 C33 65.6(2)
C35 Fe2 C34 39.50(18)
C35 Fe2 C36 39.40(19)
C35 Fe2 C37 66.1(2)
C36 Fe2 P2 144.36(14)
C36 Fe2 Si2 92.00(15)
C36 Fe2 C33 65.54(19)
C36 Fe2 C34 65.6(2)
C36 Fe2 C37 39.14(18)
C37 Fe2 P2 108.36(15)
C37 Fe2 Si2 106.79(15)
C37 Fe2 C33 39.42(19)
C43 P2 Fe2 115.43(18)
C46 P2 Fe2 112.91(19)
C46 P2 C43 104.8(3)
C46 P2 C47 99.7(3)
C47 P2 Fe2 116.50(17)
C47 P2 C43 105.8(3)
C50 Si2 Fe2 131.46(15)
N4 N3 Fe2 175.2(5)
C34 C33 Fe2 69.9(3)
C34 C33 C37 107.9(4)
C34 C33 C38 125.9(5)
C37 C33 Fe2 69.5(3)
C37 C33 C38 124.9(5)
C38 C33 Fe2 136.2(4)
C33 C34 Fe2 71.8(3)
C33 C34 C35 109.0(5)
C33 C34 C39 126.3(5)
C35 C34 Fe2 69.7(3)
C35 C34 C39 124.2(5)
C39 C34 Fe2 131.0(4)
C34 C35 Fe2 70.8(3)
C34 C35 C40 126.5(5)
C36 C35 Fe2 70.8(3)
C36 C35 C34 107.3(5)
C36 C35 C40 126.1(5)
C40 C35 Fe2 126.2(4)
C35 C36 Fe2 69.8(3)
C35 C36 C41 123.7(4)
C37 C36 Fe2 70.5(3)
C37 C36 C35 108.2(4)
C37 C36 C41 127.2(5)
C41 C36 Fe2 133.7(4)
C33 C37 Fe2 71.1(3)
C33 C37 C42 125.9(5)
C36 C37 Fe2 70.3(3)
C36 C37 C33 107.6(5)
C36 C37 C42 125.1(5)
C42 C37 Fe2 134.6(4)
C44 C43 P2 114.0(4)
C45 C43 P2 114.4(4)
C45 C43 C44 110.2(5)
C48 C47 P2 115.5(4)
C49 C47 P2 111.0(4)
C49 C47 C48 109.4(5)
C51 C50 Si2 120.8(4)
C51 C50 C55 117.8(4)
C55 C50 Si2 120.5(4)
C50 C51 C52 120.2(5)
C50 C51 C56 122.2(5)
C52 C51 C56 117.6(5)
C53 C52 C51 121.6(5)
C52 C53 C59 123.1(5)
C54 C53 C52 117.3(5)
C54 C53 C59 119.6(5)
C53 C54 C55 123.1(5)
C50 C55 C62 120.5(4)
C54 C55 C50 119.7(5)
C54 C55 C62 119.8(5)
C51 C56 C57 110.2(4)
C58 C56 C51 112.3(4)
C58 C56 C57 111.9(4)
C53 C59 C60 110.1(4)
C61 C59 C53 114.4(4)
C61 C59 C60 109.7(5)
C55 C62 C63 111.9(4)
C55 C62 C64 112.3(4)
C64 C62 C63 110.0(4)

loop_
_geom_bond_atom_site_label_1
_geom_bond_atom_site_label_2
_geom_bond_distance
Fe1 P1 2.2469(15)
Fe1 Si1 2.3346(15)
Fe1 N1 1.774(5)
Fe1 C1 2.164(5)
Fe1 C2 2.135(5)
Fe1 C3 2.099(5)
Fe1 C4 2.130(5)
Fe1 C5 2.130(5)
P1 C11 1.872(7)
P1 C14 1.833(6)
P1 C15 1.855(5)
Si1 C18 1.924(5)
N1 N2 1.133(6)
C1 C2 1.414(8)
C1 C5 1.423(7)
C1 C6 1.485(8)
C2 C3 1.452(7)
C2 C7 1.490(8)
C3 C4 1.401(8)
C3 C8 1.506(8)
C4 C5 1.429(7)
C4 C9 1.499(7)
C5 C10 1.505(7)
C11 C12 1.572(10)
C11 C13 1.388(10)
C15 C16 1.542(8)
C15 C17 1.513(10)
C18 C19 1.408(7)
C18 C23 1.409(7)
C19 C20 1.411(7)
C19 C24 1.508(7)
C20 C21 1.377(7)
C21 C22 1.399(7)
C21 C27 1.531(7)
C22 C23 1.403(7)
C23 C30 1.507(7)
C24 C25 1.527(8)
C24 C26 1.543(7)
C27 C28 1.528(8)
C27 C29 1.500(8)
C30 C31 1.529(7)
C30 C32 1.538(7)
Fe2 P2 2.2361(14)
Fe2 Si2 2.3436(16)
Fe2 N3 1.770(5)
Fe2 C33 2.149(5)
Fe2 C34 2.125(5)
Fe2 C35 2.112(5)
Fe2 C36 2.125(5)
Fe2 C37 2.127(5)
P2 C43 1.885(5)
P2 C46 1.840(6)
P2 C47 1.854(5)
Si2 C50 1.924(5)
N3 N4 1.134(6)
C33 C34 1.402(7)
C33 C37 1.442(7)
C33 C38 1.492(7)
C34 C35 1.432(7)
C34 C39 1.506(7)
C35 C36 1.428(7)
C35 C40 1.487(7)
C36 C37 1.424(7)
C36 C41 1.490(7)
C37 C42 1.495(7)
C43 C44 1.528(8)
C43 C45 1.527(8)
C47 C48 1.539(7)
C47 C49 1.527(8)
C50 C51 1.407(7)
C50 C55 1.415(7)
C51 C52 1.410(7)
C51 C56 1.533(7)
C52 C53 1.385(7)
C53 C54 1.385(7)
C53 C59 1.528(7)
C54 C55 1.386(7)
C55 C62 1.530(7)
C56 C57 1.543(7)
C56 C58 1.526(7)
C59 C60 1.532(7)
C59 C61 1.513(7)
C62 C63 1.538(7)
C62 C64 1.537(7)

loop_
_twin_individual_id
_twin_individual_mass_fraction_refined
1 0.5658(10)
2 0.4342(10)
